data_1564681
loop_
_publ_author_name
'Yu, Daohong'
'To, Wai-Pong'
'Liu, Yungen'
'Wu, Liangliang'
'You, Tingjie'
'Ling, Jesse'
'Che, Chi-Ming'

_publ_section_title
;
 Direct Photo-Induced Reductive Heck Cyclization of Indoles for Efficient
 Preparation of Polycyclic Indolinyl Compounds
;
_journal_name_full 'Chemical Science'
_journal_paper_doi 10.1039/D1SC04258K
_journal_year 2021
_chemical_formula_moiety 'C17 H15 N O2'
_chemical_formula_sum 'C17 H15 N O2'
_chemical_formula_weight 265.30
_space_group_crystal_system monoclinic
_space_group_IT_number 14
_space_group_name_Hall '-P 2yn'
_space_group_name_H-M_alt 'P 1 21/n 1'
_atom_sites_solution_hydrogens geom
_atom_sites_solution_primary dual
_audit_creation_date 2020-04-22
_audit_creation_method
;
Olex2 1.2
(compiled 2018.05.29 svn.r3508 for OlexSys, GUI svn.r5506)
;
_audit_update_record
;
2021-08-03 deposited with the CCDC.	2021-09-16 downloaded from the CCDC.
;
_cell_angle_alpha 90
_cell_angle_beta 94.709(2)
_cell_angle_gamma 90
_cell_formula_units_Z 4
_cell_length_a 10.4073(6)
_cell_length_b 8.7265(5)
_cell_length_c 14.6032(7)
_cell_measurement_reflns_used 9927
_cell_measurement_temperature 100
_cell_measurement_theta_max 27.57
_cell_measurement_theta_min 2.50
_cell_volume 1321.78(12)
_computing_cell_refinement 'SAINT V8.38A (?, 2016)'
_computing_data_reduction 'SAINT V8.38A (?, 2016)'
_computing_molecular_graphics 'Olex2 (Dolomanov et al., 2009)'
_computing_publication_material 'Olex2 (Dolomanov et al., 2009)'
_computing_structure_refinement 'ShelXL (Sheldrick, 2015)'
_computing_structure_solution 'ShelXT (Sheldrick, 2015)'
_diffrn_ambient_temperature 100
_diffrn_detector 'Bruker PHOTON 100 area detector'
_diffrn_detector_area_resol_mean 7.9
_diffrn_detector_type 'CMOS area detector'
_diffrn_measured_fraction_theta_full 0.998
_diffrn_measured_fraction_theta_max 0.995
_diffrn_measurement_device 'three-circle diffractometer'
_diffrn_measurement_device_type 'BrukerD8 venture microsource'
_diffrn_measurement_method '\w and \f scans'
_diffrn_radiation_monochromator 'mirror optics'
_diffrn_radiation_probe x-ray
_diffrn_radiation_type MoK\a
_diffrn_radiation_wavelength 0.71073
_diffrn_reflns_av_R_equivalents 0.0357
_diffrn_reflns_av_unetI/netI 0.0229
_diffrn_reflns_Laue_measured_fraction_full 0.998
_diffrn_reflns_Laue_measured_fraction_max 0.995
_diffrn_reflns_limit_h_max 13
_diffrn_reflns_limit_h_min -13
_diffrn_reflns_limit_k_max 9
_diffrn_reflns_limit_k_min -11
_diffrn_reflns_limit_l_max 19
_diffrn_reflns_limit_l_min -18
_diffrn_reflns_number 18279
_diffrn_reflns_point_group_measured_fraction_full 0.998
_diffrn_reflns_point_group_measured_fraction_max 0.995
_diffrn_reflns_theta_full 25.242
_diffrn_reflns_theta_max 27.581
_diffrn_reflns_theta_min 2.316
_diffrn_source 'microfocus sealed X-ray tube'
_diffrn_source_type 'Incoatec I\ms'
_diffrn_standards_number 0
_exptl_absorpt_coefficient_mu 0.088
_exptl_absorpt_correction_T_max 0.7456
_exptl_absorpt_correction_T_min 0.7094
_exptl_absorpt_correction_type multi-scan
_exptl_absorpt_process_details
'SADABS-2016/2 (Bruker,2016/2) was used for absorption correction. wR2(int) was 0.0790 before and 0.0499 after correction. The Ratio of minimum to maximum transmission is 0.9514. The \l/2 correction factor is Not present.'
_exptl_crystal_colour colourless
_exptl_crystal_colour_primary colourless
_exptl_crystal_density_diffrn 1.333
_exptl_crystal_description block
_exptl_crystal_F_000 560
_exptl_crystal_size_max 0.34
_exptl_crystal_size_mid 0.29
_exptl_crystal_size_min 0.12
_refine_diff_density_max 0.311
_refine_diff_density_min -0.205
_refine_diff_density_rms 0.042
_refine_ls_extinction_coef 0.030(4)
_refine_ls_extinction_expression Fc^*^=kFc[1+0.001xFc^2^\l^3^/sin(2\q)]^-1/4^
_refine_ls_extinction_method 'SHELXL-2018/3 (Sheldrick 2018)'
_refine_ls_goodness_of_fit_ref 1.054
_refine_ls_hydrogen_treatment constr
_refine_ls_matrix_type full
_refine_ls_number_parameters 183
_refine_ls_number_reflns 3054
_refine_ls_number_restraints 0
_refine_ls_restrained_S_all 1.054
_refine_ls_R_factor_all 0.0430
_refine_ls_R_factor_gt 0.0365
_refine_ls_shift/su_max 0.000
_refine_ls_shift/su_mean 0.000
_refine_ls_structure_factor_coef Fsqd
_refine_ls_weighting_details 'w=1/[\s^2^(Fo^2^)+(0.0467P)^2^+0.4845P] where P=(Fo^2^+2Fc^2^)/3'
_refine_ls_weighting_scheme calc
_refine_ls_wR_factor_gt 0.0919
_refine_ls_wR_factor_ref 0.0960
_reflns_Friedel_coverage 0.000
_reflns_number_gt 2668
_reflns_number_total 3054
_reflns_threshold_expression 'I > 2\s(I)'
_cod_data_source_file d1sc04258k2.cif
_cod_data_source_block cxy1215_0m
_cod_database_code 1564681
_shelx_shelxl_version_number 2018/3
_shelx_space_group_comment
;
The symmetry employed for this shelxl refinement is uniquely defined
by the following loop, which should always be used as a source of
symmetry information in preference to the above space-group names.
They are only intended as comments.
;
_olex2_refinement_description
;
1. Fixed Uiso
 At 1.2 times of:
  All C(H) groups, All C(H,H) groups
 At 1.5 times of:
  All O(H) groups
2.a Ternary CH refined with riding coordinates:
 C11(H11), C14(H14)
2.b Secondary CH2 refined with riding coordinates:
 C12(H12A,H12B), C13(H13A,H13B)
2.c Aromatic/amide H refined with riding coordinates:
 C1(H1), C2(H2A), C7(H7), C8(H8), C9(H9), C10(H10), C16(H16), C17(H17)
2.d Idealised tetrahedral OH refined as rotating group:
 O2(H2)
;
_olex2_submission_special_instructions 'No special instructions were received'

loop_
_space_group_symop_operation_xyz
'x, y, z'
'-x+1/2, y+1/2, -z+1/2'
'-x, -y, -z'
'x-1/2, -y-1/2, z-1/2'

loop_
_atom_site_label
_atom_site_type_symbol
_atom_site_fract_x
_atom_site_fract_y
_atom_site_fract_z
_atom_site_U_iso_or_equiv
_atom_site_adp_type
_atom_site_occupancy
_atom_site_site_symmetry_order
_atom_site_calc_flag
_atom_site_refinement_flags_posn
_atom_site_refinement_flags_adp
_atom_site_refinement_flags_occupancy
_atom_site_disorder_assembly
_atom_site_disorder_group
O1 O 0.45759(8) 0.24263(10) 0.08785(5) 0.0211(2) Uani 1 1 d . . . . .
O2 O 0.15326(8) 0.38109(10) 0.49077(6) 0.0238(2) Uani 1 1 d . . . . .
H2 H 0.091217 0.354826 0.520617 0.036 Uiso 1 1 calc GR . . . .
N1 N 0.38315(9) 0.41600(10) 0.19034(6) 0.0153(2) Uani 1 1 d . . . . .
C1 C 0.77659(11) 0.23814(14) 0.31508(8) 0.0220(3) Uani 1 1 d . . . . .
H1 H 0.854079 0.180111 0.319681 0.026 Uiso 1 1 calc R . . . .
C2 C 0.69291(11) 0.22765(13) 0.23587(8) 0.0202(2) Uani 1 1 d . . . . .
H2A H 0.712652 0.165096 0.185668 0.024 Uiso 1 1 calc R . . . .
C3 C 0.57942(10) 0.31215(12) 0.23302(7) 0.0163(2) Uani 1 1 d . . . . .
C4 C 0.47155(10) 0.31547(12) 0.15995(7) 0.0158(2) Uani 1 1 d . . . . .
C5 C 0.24753(10) 0.40874(11) 0.17580(7) 0.0149(2) Uani 1 1 d . . . . .
C6 C 0.19412(11) 0.43733(12) 0.25893(7) 0.0151(2) Uani 1 1 d . . . . .
C7 C 0.06130(11) 0.44493(12) 0.26034(8) 0.0185(2) Uani 1 1 d . . . . .
H7 H 0.023134 0.466483 0.315826 0.022 Uiso 1 1 calc R . . . .
C8 C -0.01561(11) 0.42021(13) 0.17836(8) 0.0206(2) Uani 1 1 d . . . . .
H8 H -0.106748 0.426849 0.178129 0.025 Uiso 1 1 calc R . . . .
C9 C 0.17315(11) 0.38063(12) 0.09437(7) 0.0179(2) Uani 1 1 d . . . . .
H9 H 0.211380 0.358604 0.038973 0.021 Uiso 1 1 calc R . . . .
C10 C 0.03972(11) 0.38614(13) 0.09750(8) 0.0203(2) Uani 1 1 d . . . . .
H10 H -0.014400 0.366198 0.043219 0.024 Uiso 1 1 calc R . . . .
C11 C 0.29983(10) 0.44863(12) 0.33723(7) 0.0142(2) Uani 1 1 d . . . . .
H11 H 0.283566 0.537503 0.377934 0.017 Uiso 1 1 calc R . . . .
C12 C 0.31350(11) 0.29961(12) 0.39370(7) 0.0163(2) Uani 1 1 d . . . . .
H12A H 0.336685 0.215234 0.352833 0.020 Uiso 1 1 calc R . . . .
H12B H 0.385223 0.311860 0.442024 0.020 Uiso 1 1 calc R . . . .
C13 C 0.19255(11) 0.25477(12) 0.43883(8) 0.0183(2) Uani 1 1 d . . . . .
H13A H 0.123215 0.226695 0.391315 0.022 Uiso 1 1 calc R . . . .
H13B H 0.210431 0.165165 0.479472 0.022 Uiso 1 1 calc R . . . .
C14 C 0.41991(10) 0.47992(12) 0.28274(7) 0.0149(2) Uani 1 1 d . . . . .
H14 H 0.432916 0.593035 0.277615 0.018 Uiso 1 1 calc R . . . .
C15 C 0.54815(10) 0.40376(12) 0.30637(7) 0.0159(2) Uani 1 1 d . . . . .
C16 C 0.63400(11) 0.41705(13) 0.38397(7) 0.0193(2) Uani 1 1 d . . . . .
H16 H 0.615393 0.482099 0.433344 0.023 Uiso 1 1 calc R . . . .
C17 C 0.74819(11) 0.33266(14) 0.38775(8) 0.0213(3) Uani 1 1 d . . . . .
H17 H 0.807499 0.339701 0.440612 0.026 Uiso 1 1 calc R . . . .

loop_
_atom_site_aniso_label
_atom_site_aniso_U_11
_atom_site_aniso_U_22
_atom_site_aniso_U_33
_atom_site_aniso_U_23
_atom_site_aniso_U_13
_atom_site_aniso_U_12
O1 0.0209(4) 0.0261(4) 0.0165(4) -0.0061(3) 0.0036(3) 0.0008(3)
O2 0.0272(5) 0.0225(4) 0.0237(4) -0.0055(3) 0.0134(3) -0.0059(3)
N1 0.0174(5) 0.0159(4) 0.0127(4) -0.0011(3) 0.0021(3) -0.0003(3)
C1 0.0147(5) 0.0228(6) 0.0286(6) 0.0030(5) 0.0030(4) -0.0006(4)
C2 0.0174(6) 0.0203(6) 0.0235(6) -0.0017(4) 0.0050(4) -0.0016(4)
C3 0.0158(5) 0.0166(5) 0.0168(5) 0.0000(4) 0.0034(4) -0.0037(4)
C4 0.0167(5) 0.0161(5) 0.0151(5) 0.0009(4) 0.0050(4) -0.0017(4)
C5 0.0171(5) 0.0113(5) 0.0163(5) 0.0016(4) 0.0014(4) 0.0011(4)
C6 0.0195(5) 0.0113(5) 0.0146(5) 0.0009(4) 0.0018(4) 0.0005(4)
C7 0.0195(5) 0.0163(5) 0.0203(5) 0.0010(4) 0.0044(4) 0.0016(4)
C8 0.0163(5) 0.0191(5) 0.0261(6) 0.0027(4) 0.0001(4) -0.0001(4)
C9 0.0230(6) 0.0152(5) 0.0154(5) -0.0002(4) 0.0010(4) 0.0014(4)
C10 0.0229(6) 0.0163(5) 0.0206(5) 0.0013(4) -0.0045(4) -0.0017(4)
C11 0.0162(5) 0.0128(5) 0.0138(5) -0.0005(4) 0.0032(4) -0.0001(4)
C12 0.0193(5) 0.0145(5) 0.0156(5) 0.0014(4) 0.0035(4) 0.0009(4)
C13 0.0224(6) 0.0155(5) 0.0176(5) 0.0002(4) 0.0051(4) -0.0018(4)
C14 0.0187(5) 0.0131(5) 0.0129(5) -0.0013(4) 0.0021(4) -0.0019(4)
C15 0.0163(5) 0.0147(5) 0.0170(5) 0.0017(4) 0.0032(4) -0.0037(4)
C16 0.0206(5) 0.0208(5) 0.0168(5) -0.0009(4) 0.0028(4) -0.0054(4)
C17 0.0177(5) 0.0240(6) 0.0219(5) 0.0041(4) -0.0010(4) -0.0063(4)

loop_
_atom_type_symbol
_atom_type_description
_atom_type_scat_dispersion_real
_atom_type_scat_dispersion_imag
_atom_type_scat_source
C C 0.0033 0.0016 'International Tables Vol C Tables 4.2.6.8 and 6.1.1.4'
H H 0.0000 0.0000 'International Tables Vol C Tables 4.2.6.8 and 6.1.1.4'
N N 0.0061 0.0033 'International Tables Vol C Tables 4.2.6.8 and 6.1.1.4'
O O 0.0106 0.0060 'International Tables Vol C Tables 4.2.6.8 and 6.1.1.4'

loop_
_geom_angle_atom_site_label_1
_geom_angle_atom_site_label_2
_geom_angle_atom_site_label_3
_geom_angle
_geom_angle_site_symmetry_1
_geom_angle_site_symmetry_3
_geom_angle_publ_flag
C13 O2 H2 109.5 . . ?
C4 N1 C5 127.72(9) . . ?
C4 N1 C14 113.95(9) . . ?
C5 N1 C14 109.53(8) . . ?
C2 C1 H1 119.5 . . ?
C2 C1 C17 120.91(11) . . ?
C17 C1 H1 119.5 . . ?
C1 C2 H2A 121.2 . . ?
C3 C2 C1 117.51(10) . . ?
C3 C2 H2A 121.2 . . ?
C2 C3 C4 128.50(10) . . ?
C2 C3 C15 122.12(10) . . ?
C15 C3 C4 109.27(9) . . ?
O1 C4 N1 124.98(10) . . ?
O1 C4 C3 129.45(10) . . ?
N1 C4 C3 105.53(9) . . ?
C6 C5 N1 108.98(9) . . ?
C9 C5 N1 128.17(10) . . ?
C9 C5 C6 122.85(10) . . ?
C5 C6 C11 110.43(9) . . ?
C7 C6 C5 119.31(10) . . ?
C7 C6 C11 130.20(10) . . ?
C6 C7 H7 120.6 . . ?
C6 C7 C8 118.72(10) . . ?
C8 C7 H7 120.6 . . ?
C7 C8 H8 119.6 . . ?
C10 C8 C7 120.81(10) . . ?
C10 C8 H8 119.6 . . ?
C5 C9 H9 121.5 . . ?
C5 C9 C10 116.96(10) . . ?
C10 C9 H9 121.5 . . ?
C8 C10 C9 121.28(10) . . ?
C8 C10 H10 119.4 . . ?
C9 C10 H10 119.4 . . ?
C6 C11 H11 110.4 . . ?
C6 C11 C12 112.12(8) . . ?
C6 C11 C14 100.83(8) . . ?
C12 C11 H11 110.4 . . ?
C12 C11 C14 112.23(9) . . ?
C14 C11 H11 110.4 . . ?
C11 C12 H12A 108.8 . . ?
C11 C12 H12B 108.8 . . ?
H12A C12 H12B 107.7 . . ?
C13 C12 C11 113.97(9) . . ?
C13 C12 H12A 108.8 . . ?
C13 C12 H12B 108.8 . . ?
O2 C13 C12 108.52(9) . . ?
O2 C13 H13A 110.0 . . ?
O2 C13 H13B 110.0 . . ?
C12 C13 H13A 110.0 . . ?
C12 C13 H13B 110.0 . . ?
H13A C13 H13B 108.4 . . ?
N1 C14 C11 103.95(8) . . ?
N1 C14 H14 109.3 . . ?
N1 C14 C15 101.56(8) . . ?
C11 C14 H14 109.3 . . ?
C15 C14 C11 122.56(9) . . ?
C15 C14 H14 109.3 . . ?
C3 C15 C14 109.57(9) . . ?
C16 C15 C3 119.92(10) . . ?
C16 C15 C14 130.46(10) . . ?
C15 C16 H16 120.8 . . ?
C15 C16 C17 118.48(10) . . ?
C17 C16 H16 120.8 . . ?
C1 C17 C16 121.00(10) . . ?
C1 C17 H17 119.5 . . ?
C16 C17 H17 119.5 . . ?

loop_
_geom_bond_atom_site_label_1
_geom_bond_atom_site_label_2
_geom_bond_distance
_geom_bond_site_symmetry_2
_geom_bond_publ_flag
O1 C4 1.2282(13) . ?
O2 H2 0.8400 . ?
O2 C13 1.4172(13) . ?
N1 C4 1.3711(14) . ?
N1 C5 1.4115(14) . ?
N1 C14 1.4810(13) . ?
C1 H1 0.9500 . ?
C1 C2 1.3925(16) . ?
C1 C17 1.3947(17) . ?
C2 H2A 0.9500 . ?
C2 C3 1.3901(16) . ?
C3 C4 1.4843(15) . ?
C3 C15 1.3962(15) . ?
C5 C6 1.3984(15) . ?
C5 C9 1.3864(14) . ?
C6 C7 1.3857(15) . ?
C6 C11 1.5235(14) . ?
C7 H7 0.9500 . ?
C7 C8 1.4011(15) . ?
C8 H8 0.9500 . ?
C8 C10 1.3878(17) . ?
C9 H9 0.9500 . ?
C9 C10 1.3941(16) . ?
C10 H10 0.9500 . ?
C11 H11 1.0000 . ?
C11 C12 1.5402(14) . ?
C11 C14 1.5597(14) . ?
C12 H12A 0.9900 . ?
C12 H12B 0.9900 . ?
C12 C13 1.5193(15) . ?
C13 H13A 0.9900 . ?
C13 H13B 0.9900 . ?
C14 H14 1.0000 . ?
C14 C15 1.5054(15) . ?
C15 C16 1.3892(15) . ?
C16 H16 0.9500 . ?
C16 C17 1.3953(17) . ?
C17 H17 0.9500 . ?

loop_
_geom_torsion_atom_site_label_1
_geom_torsion_atom_site_label_2
_geom_torsion_atom_site_label_3
_geom_torsion_atom_site_label_4
_geom_torsion
_geom_torsion_site_symmetry_1
_geom_torsion_site_symmetry_2
_geom_torsion_site_symmetry_3
_geom_torsion_site_symmetry_4
_geom_torsion_publ_flag
N1 C5 C6 C7 176.29(9) . . . . ?
N1 C5 C6 C11 -6.19(11) . . . . ?
N1 C5 C9 C10 -177.27(10) . . . . ?
N1 C14 C15 C3 1.79(11) . . . . ?
N1 C14 C15 C16 179.14(11) . . . . ?
C1 C2 C3 C4 -176.48(10) . . . . ?
C1 C2 C3 C15 -0.54(16) . . . . ?
C2 C1 C17 C16 1.30(17) . . . . ?
C2 C3 C4 O1 1.85(19) . . . . ?
C2 C3 C4 N1 179.72(11) . . . . ?
C2 C3 C15 C14 -179.86(10) . . . . ?
C2 C3 C15 C16 2.47(16) . . . . ?
C3 C15 C16 C17 -2.46(16) . . . . ?
C4 N1 C5 C6 134.17(10) . . . . ?
C4 N1 C5 C9 -46.66(16) . . . . ?
C4 N1 C14 C11 -127.69(9) . . . . ?
C4 N1 C14 C15 0.39(11) . . . . ?
C4 C3 C15 C14 -3.23(12) . . . . ?
C4 C3 C15 C16 179.10(9) . . . . ?
C5 N1 C4 O1 32.03(17) . . . . ?
C5 N1 C4 C3 -145.96(10) . . . . ?
C5 N1 C14 C11 22.53(10) . . . . ?
C5 N1 C14 C15 150.61(8) . . . . ?
C5 C6 C7 C8 1.41(15) . . . . ?
C5 C6 C11 C12 -100.41(10) . . . . ?
C5 C6 C11 C14 19.16(11) . . . . ?
C5 C9 C10 C8 0.80(16) . . . . ?
C6 C5 C9 C10 1.80(16) . . . . ?
C6 C7 C8 C10 1.09(16) . . . . ?
C6 C11 C12 C13 -60.49(12) . . . . ?
C6 C11 C14 N1 -24.11(10) . . . . ?
C6 C11 C14 C15 -137.91(10) . . . . ?
C7 C6 C11 C12 76.75(14) . . . . ?
C7 C6 C11 C14 -163.68(11) . . . . ?
C7 C8 C10 C9 -2.25(17) . . . . ?
C9 C5 C6 C7 -2.93(16) . . . . ?
C9 C5 C6 C11 174.58(9) . . . . ?
C11 C6 C7 C8 -175.55(10) . . . . ?
C11 C12 C13 O2 -53.34(12) . . . . ?
C11 C14 C15 C3 116.78(10) . . . . ?
C11 C14 C15 C16 -65.87(15) . . . . ?
C12 C11 C14 N1 95.38(9) . . . . ?
C12 C11 C14 C15 -18.42(13) . . . . ?
C14 N1 C4 O1 175.74(10) . . . . ?
C14 N1 C4 C3 -2.25(11) . . . . ?
C14 N1 C5 C6 -10.80(11) . . . . ?
C14 N1 C5 C9 168.37(10) . . . . ?
C14 C11 C12 C13 -173.14(9) . . . . ?
C14 C15 C16 C17 -179.57(11) . . . . ?
C15 C3 C4 O1 -174.50(11) . . . . ?
C15 C3 C4 N1 3.37(12) . . . . ?
C15 C16 C17 C1 0.63(16) . . . . ?
C17 C1 C2 C3 -1.33(17) . . . . ?
